data_4122208
loop_
_publ_author_name
'Lehmann, John F.'
'Schrobilgen, Gary J.'

_publ_section_title
;
 Synthesis and characterization of salts containing the BrO(3)F(2)(-)
 anion; a rare example of a bromine(VII) species.
;
_journal_issue 26
_journal_name_full 'Journal of the American Chemical Society'
_journal_page_first 9416
_journal_page_last 9427
_journal_paper_doi 10.1021/ja0402607
_journal_volume 127
_journal_year 2005
_chemical_formula_sum 'C4 H12 Br F2 N O3'
_chemical_formula_weight 240.06
_chemical_name_systematic
;
  ?
;
_space_group_IT_number 129
_symmetry_space_group_name_Hall '-P 4a 2a'
_symmetry_space_group_name_H-M 'P 4/n m m :2'
_atom_sites_solution_hydrogens geom
_atom_sites_solution_primary direct
_atom_sites_solution_secondary difmap
_audit_creation_method SHELXL-97
_cell_angle_alpha 90.00
_cell_angle_beta 90.00
_cell_angle_gamma 90.00
_cell_formula_units_Z 2
_cell_length_a 8.5718(7)
_cell_length_b 8.5718(7)
_cell_length_c 5.8117(6)
_cell_measurement_temperature 100(2)
_cell_volume 427.02(7)
_computing_structure_refinement 'SHELXL-97 (Sheldrick, 1997)'
_computing_structure_solution 'SHELXS-97 (Sheldrick, 1990)'
_diffrn_ambient_temperature 100(2)
_diffrn_measured_fraction_theta_full 0.972
_diffrn_measured_fraction_theta_max 0.972
_diffrn_radiation_monochromator graphite
_diffrn_radiation_source 'fine-focus sealed tube'
_diffrn_radiation_type MoK\a
_diffrn_radiation_wavelength 0.71073
_diffrn_reflns_av_R_equivalents 0.0477
_diffrn_reflns_av_sigmaI/netI 0.0219
_diffrn_reflns_limit_h_max 13
_diffrn_reflns_limit_h_min -14
_diffrn_reflns_limit_k_max 10
_diffrn_reflns_limit_k_min -14
_diffrn_reflns_limit_l_max 7
_diffrn_reflns_limit_l_min -9
_diffrn_reflns_number 10620
_diffrn_reflns_theta_full 36.64
_diffrn_reflns_theta_max 36.64
_diffrn_reflns_theta_min 3.36
_exptl_absorpt_coefficient_mu 4.812
_exptl_crystal_density_diffrn 1.867
_exptl_crystal_density_method 'not measured'
_exptl_crystal_F_000 240
_refine_diff_density_max 0.652
_refine_diff_density_min -0.711
_refine_diff_density_rms 0.101
_refine_ls_extinction_coef 0.014(4)
_refine_ls_extinction_expression Fc^*^=kFc[1+0.001xFc^2^\l^3^/sin(2\q)]^-1/4^
_refine_ls_extinction_method SHELXL
_refine_ls_goodness_of_fit_ref 1.058
_refine_ls_hydrogen_treatment mixed
_refine_ls_matrix_type full
_refine_ls_number_parameters 35
_refine_ls_number_reflns 615
_refine_ls_number_restraints 0
_refine_ls_restrained_S_all 1.058
_refine_ls_R_factor_all 0.0407
_refine_ls_R_factor_gt 0.0314
_refine_ls_shift/su_max 0.000
_refine_ls_shift/su_mean 0.000
_refine_ls_structure_factor_coef Fsqd
_refine_ls_weighting_details 'calc w=1/[\s^2^(Fo^2^)+(0.0415P)^2^+0.2952P] where P=(Fo^2^+2Fc^2^)/3'
_refine_ls_weighting_scheme calc
_refine_ls_wR_factor_gt 0.0724
_refine_ls_wR_factor_ref 0.0761
_reflns_number_gt 537
_reflns_number_total 615
_reflns_threshold_expression >2sigma(I)
_cod_data_source_file ja0402607.cif
_cod_data_source_block '[N(CH3)4][BrO3F2]'
_cod_database_code 4122208

loop_
_symmetry_equiv_pos_as_xyz
'x, y, z'
'-x+1/2, -y+1/2, z'
'-y+1/2, x, z'
'y, -x+1/2, z'
'-x, y+1/2, -z'
'x+1/2, -y, -z'
'y+1/2, x+1/2, -z'
'-y, -x, -z'
'-x, -y, -z'
'x-1/2, y-1/2, -z'
'y-1/2, -x, -z'
'-y, x-1/2, -z'
'x, -y-1/2, z'
'-x-1/2, y, z'
'-y-1/2, -x-1/2, z'
'y, x, z'

loop_
_atom_site_label
_atom_site_type_symbol
_atom_site_fract_x
_atom_site_fract_y
_atom_site_fract_z
_atom_site_U_iso_or_equiv
_atom_site_adp_type
_atom_site_occupancy
_atom_site_symmetry_multiplicity
_atom_site_calc_flag
_atom_site_refinement_flags
Br1 Br 0.2500 0.2500 0.56626(6) 0.01948(14) Uani 1 8 d S
O1 O 0.2500 0.2500 0.2909(5) 0.0276(7) Uani 1 8 d S
F F 0.1057(5) 0.3943(5) 0.6111(16) 0.082(2) Uani 0.50 2 d SP
O2 O 0.1456(9) 0.3544(9) 0.685(2) 0.191(9) Uani 0.50 2 d SP
N N 0.7500 0.2500 0.0000 0.0169(5) Uani 1 8 d S
C C 0.7500 0.3930(3) -0.1477(4) 0.0294(5) Uani 1 2 d S
H1 H 0.7500 0.482(5) -0.056(5) 0.039(11) Uiso 1 2 d S
H2 H 0.836(3) 0.387(3) -0.235(3) 0.039(6) Uiso 1 1 d .

loop_
_atom_site_aniso_label
_atom_site_aniso_U_11
_atom_site_aniso_U_22
_atom_site_aniso_U_33
_atom_site_aniso_U_23
_atom_site_aniso_U_13
_atom_site_aniso_U_12
Br1 0.02164(16) 0.02164(16) 0.01515(18) 0.000 0.000 0.000
O1 0.0331(10) 0.0331(10) 0.0165(12) 0.000 0.000 0.000
F 0.056(2) 0.056(2) 0.134(7) -0.035(2) 0.035(2) 0.019(3)
O2 0.238(12) 0.238(12) 0.095(6) -0.009(4) 0.009(4) 0.196(12)
N 0.0173(8) 0.0173(8) 0.0160(11) 0.000 0.000 0.000
C 0.0344(12) 0.0272(11) 0.0267(10) 0.0103(8) 0.000 0.000

loop_
_atom_type_symbol
_atom_type_description
_atom_type_scat_dispersion_real
_atom_type_scat_dispersion_imag
_atom_type_scat_source
C C 0.0033 0.0016 'International Tables Vol C Tables 4.2.6.8 and 6.1.1.4'
H H 0.0000 0.0000 'International Tables Vol C Tables 4.2.6.8 and 6.1.1.4'
N N 0.0061 0.0033 'International Tables Vol C Tables 4.2.6.8 and 6.1.1.4'
O O 0.0106 0.0060 'International Tables Vol C Tables 4.2.6.8 and 6.1.1.4'
F F 0.0171 0.0103 'International Tables Vol C Tables 4.2.6.8 and 6.1.1.4'
Br Br -0.2901 2.4595 'International Tables Vol C Tables 4.2.6.8 and 6.1.1.4'

loop_
_geom_angle_atom_site_label_1
_geom_angle_atom_site_label_2
_geom_angle_atom_site_label_3
_geom_angle
_geom_angle_site_symmetry_1
_geom_angle_site_symmetry_3
O2 Br1 O2 122.6(9) 4 3
O2 Br1 O2 76.7(4) 4 2
O2 Br1 O2 76.7(4) 3 2
O2 Br1 O2 76.7(4) 4 .
O2 Br1 O2 76.7(4) 3 .
O2 Br1 O2 122.6(9) 2 .
O2 Br1 O1 118.7(5) 4 .
O2 Br1 O1 118.7(5) 3 .
O2 Br1 O1 118.7(5) 2 .
O2 Br1 O1 118.7(5) . .
O2 Br1 F 20.2(6) 4 4
O2 Br1 F 142.8(5) 3 4
O2 Br1 F 85.94(15) 2 4
O2 Br1 F 85.94(14) . 4
O1 Br1 F 98.5(3) . 4
O2 Br1 F 85.94(14) 4 .
O2 Br1 F 85.94(14) 3 .
O2 Br1 F 142.8(5) 2 .
O2 Br1 F 20.2(6) . .
O1 Br1 F 98.5(3) . .
F Br1 F 88.75(9) 4 .
O2 Br1 F 142.8(5) 4 3
O2 Br1 F 20.2(6) 3 3
O2 Br1 F 85.94(14) 2 3
O2 Br1 F 85.94(14) . 3
O1 Br1 F 98.5(3) . 3
F Br1 F 163.0(6) 4 3
F Br1 F 88.75(9) . 3
O2 Br1 F 85.94(15) 4 2
O2 Br1 F 85.94(14) 3 2
O2 Br1 F 20.2(6) 2 2
O2 Br1 F 142.8(5) . 2
O1 Br1 F 98.5(3) . 2
F Br1 F 88.75(9) 4 2
F Br1 F 163.0(6) . 2
F Br1 F 88.75(9) 3 2
O2 F Br1 50.3(13) . .
F O2 Br1 109.5(18) . .
F O2 O2 121.8(8) . 4
Br1 O2 O2 51.7(2) . 4
F O2 O2 121.8(8) . 3
Br1 O2 O2 51.7(2) . 3
O2 O2 O2 89.998(1) 4 3
C N C 110.0(2) 11_665 12_655
C N C 109.20(10) 11_665 2_655
C N C 109.20(10) 12_655 2_655
C N C 109.20(10) 11_665 .
C N C 109.20(10) 12_655 .
C N C 110.0(2) 2_655 .

loop_
_geom_bond_atom_site_label_1
_geom_bond_atom_site_label_2
_geom_bond_distance
_geom_bond_site_symmetry_2
Br1 O2 1.443(12) 4
Br1 O2 1.443(12) 3
Br1 O2 1.443(12) 2
Br1 O2 1.443(12) .
Br1 O1 1.600(3) .
Br1 F 1.768(6) 4
Br1 F 1.768(6) .
Br1 F 1.768(6) 3
Br1 F 1.768(6) 2
F O2 0.648(14) .
O2 O2 1.790(15) 4
O2 O2 1.790(15) 3
N C 1.496(2) 11_665
N C 1.496(2) 12_655
N C 1.496(2) 2_655
N C 1.496(2) .
